data_4077485
loop_
_publ_author_name
'Gr\"oger, Gunther'
'Behrens, Ulrich'
'Olbrich, Falk'

_publ_section_title
;
 Monomeric and Dimeric Cyclooctyne-Stabilized Complexes of Copper(I)1
;
_journal_issue 17
_journal_name_full Organometallics
_journal_page_first 3354
_journal_paper_doi 10.1021/om000079g
_journal_volume 19
_journal_year 2000
_chemical_formula_sum 'C16 H24 Cl Cu'
_chemical_formula_weight 315.34
_chemical_name_common '[CuCl(coct)2]'
_chemical_name_systematic
; 
 chloro-bis(cyclooctyne)copper 
;
_space_group_IT_number 14
_symmetry_cell_setting monoclinic
_symmetry_space_group_name_Hall '-P 2ybc'
_symmetry_space_group_name_H-M 'P 1 21/c 1'
_atom_sites_solution_hydrogens geom
_atom_sites_solution_primary direct
_atom_sites_solution_secondary difmap
_audit_creation_method SHELXL-97
_cell_angle_alpha 90.00
_cell_angle_beta 106.166(1)
_cell_angle_gamma 90.00
_cell_formula_units_Z 8
_cell_length_a 13.1012(2)
_cell_length_b 15.9906(3)
_cell_length_c 15.1661(1)
_cell_measurement_temperature 173(2)
_cell_volume 3051.61(8)
_computing_cell_refinement 'Siemens axs SAINT'
_computing_data_collection 'Siemens axs SMART'
_computing_data_reduction 'Siemens axs SAINT'
_computing_molecular_graphics 'SHELXTL PLUS (Siemens, 1992)'
_computing_publication_material 'SHELXL-97 (Sheldrick, 1997)'
_computing_structure_refinement 'SHELXL-97 (Sheldrick, 1997)'
_computing_structure_solution 'SHELXS-97 (Sheldrick, 1997)'
_diffrn_ambient_temperature 173(2)
_diffrn_measured_fraction_theta_full 0.927
_diffrn_measured_fraction_theta_max 0.927
_diffrn_measurement_device_type 'Siemens axs SMART CCD System'
_diffrn_measurement_method omega-scan
_diffrn_radiation_monochromator graphite
_diffrn_radiation_source 'fine-focus sealed tube'
_diffrn_radiation_type MoK\a
_diffrn_radiation_wavelength 0.71073
_diffrn_reflns_av_R_equivalents 0.0266
_diffrn_reflns_av_sigmaI/netI 0.0356
_diffrn_reflns_limit_h_max 13
_diffrn_reflns_limit_h_min -17
_diffrn_reflns_limit_k_max 21
_diffrn_reflns_limit_k_min -19
_diffrn_reflns_limit_l_max 20
_diffrn_reflns_limit_l_min -12
_diffrn_reflns_number 20755
_diffrn_reflns_theta_full 29.16
_diffrn_reflns_theta_max 29.16
_diffrn_reflns_theta_min 1.89
_diffrn_standards_decay_% 0
_diffrn_standards_interval_count none
_diffrn_standards_interval_time none
_diffrn_standards_number none
_exptl_absorpt_coefficient_mu 1.588
_exptl_absorpt_correction_T_max 0.6473
_exptl_absorpt_correction_T_min 0.5692
_exptl_absorpt_correction_type multi-scan
_exptl_absorpt_process_details 'program SADABS (Siemens axs System)'
_exptl_crystal_colour colourless
_exptl_crystal_density_diffrn 1.373
_exptl_crystal_density_meas ?
_exptl_crystal_density_method 'not measured'
_exptl_crystal_description block
_exptl_crystal_F_000 1328
_exptl_crystal_size_max 0.4
_exptl_crystal_size_mid 0.4
_exptl_crystal_size_min 0.3
_refine_diff_density_max 0.452
_refine_diff_density_min -0.505
_refine_diff_density_rms 0.056
_refine_ls_extinction_coef 0.00104(14)
_refine_ls_extinction_expression Fc^*^=kFc[1+0.001xFc^2^\l^3^/sin(2\q)]^-1/4^
_refine_ls_extinction_method SHELXL
_refine_ls_goodness_of_fit_ref 1.039
_refine_ls_hydrogen_treatment 'riding model'
_refine_ls_matrix_type full
_refine_ls_number_parameters 344
_refine_ls_number_reflns 7874
_refine_ls_number_restraints 45
_refine_ls_restrained_S_all 1.038
_refine_ls_R_factor_all 0.0528
_refine_ls_R_factor_gt 0.0360
_refine_ls_shift/su_max 0.001
_refine_ls_shift/su_mean 0.000
_refine_ls_structure_factor_coef Fsqd
_refine_ls_weighting_details 'w=1/[\s^2^(Fo^2^)+(0.0296P)^2^+1.5225P] where P=(Fo^2^+2Fc^2^)/3'
_refine_ls_weighting_scheme calc
_refine_ls_wR_factor_gt 0.0743
_refine_ls_wR_factor_ref 0.0813
_reflns_number_gt 6192
_reflns_number_total 7874
_reflns_threshold_expression >2sigma(I)
_cod_data_source_file om000079g.cif
_cod_data_source_block CuCl(coct)2
_cod_depositor_comments
;
The following automatic conversions were performed:

'_exptl_crystal_density_meas' value 'not determined' was changed to
'?' - the value is perceived as not measured.

Automatic conversion script
Id: cif_fix_values 3008 2015-01-20 13:52:24Z robertas 

The following automatic conversions were performed:

'_refine_ls_weighting_scheme' value 'calc
w=1/[\s^2^(Fo^2^)+(0.0296P)^2^+1.5225P] where P=(Fo^2^+2Fc^2^)/3' was
changed to 'calc'. New tag '_refine_ls_weighting_details' was
created. The value of the new tag was set to
'w=1/[\s^2^(Fo^2^)+(0.0296P)^2^+1.5225P] where P=(Fo^2^+2Fc^2^)/3'.

Automatic conversion script
Id: cif_fix_values 3143 2015-03-26 13:38:13Z robertas 
;
_cod_original_sg_symbol_H-M P2(1)/c
_cod_database_code 4077485

loop_
_symmetry_equiv_pos_as_xyz
'x, y, z'
'-x, y+1/2, -z+1/2'
'-x, -y, -z'
'x, -y-1/2, z-1/2'

loop_
_atom_site_label
_atom_site_type_symbol
_atom_site_fract_x
_atom_site_fract_y
_atom_site_fract_z
_atom_site_U_iso_or_equiv
_atom_site_adp_type
_atom_site_occupancy
_atom_site_calc_flag
_atom_site_refinement_flags
_atom_site_disorder_assembly
_atom_site_disorder_group
Cu1 Cu 0.72277(2) -0.051275(16) 0.321989(16) 0.03200(7) Uani 1 d . . .
Cl1 Cl 0.78660(5) -0.07256(4) 0.47194(4) 0.04678(15) Uani 1 d . . .
Cu2 Cu 0.53860(2) 0.184457(15) 0.233407(15) 0.02963(7) Uani 1 d . . .
Cl2 Cl 0.55275(5) 0.17710(4) 0.09110(3) 0.04364(14) Uani 1 d . . .
C1 C 0.86405(17) -0.03545(13) 0.29213(14) 0.0334(4) Uani 1 d . . .
C2 C 0.79626(17) -0.02617(13) 0.21964(14) 0.0329(4) Uani 1 d . . .
C3 C 0.75963(16) -0.00976(15) 0.11994(14) 0.0374(5) Uani 1 d D . .
H3A H 0.7060 0.0356 0.1074 0.0577(12) Uiso 0.814(4) calc PR A 1
H3B H 0.7260 -0.0607 0.0873 0.0577(12) Uiso 0.814(4) calc PR A 1
H3C H 0.7247 0.0456 0.1082 0.0577(12) Uiso 0.186(4) calc PR A 2
H3D H 0.7078 -0.0529 0.0890 0.0577(12) Uiso 0.186(4) calc PR A 2
C4 C 0.85407(18) 0.0157(3) 0.0853(2) 0.0440(9) Uani 0.814(4) d PD A 1
H4A H 0.8322 0.0130 0.0174 0.0577(12) Uiso 0.814(4) calc PR A 1
H4B H 0.8725 0.0745 0.1031 0.0577(12) Uiso 0.814(4) calc PR A 1
C41 C 0.8570(9) -0.0118(13) 0.0833(12) 0.056(7) Uiso 0.186(4) d PD A 2
H4C H 0.8788 -0.0711 0.0829 0.0577(12) Uiso 0.186(4) calc PR A 2
H4D H 0.8336 0.0067 0.0185 0.0577(12) Uiso 0.186(4) calc PR A 2
C5 C 0.9532(2) -0.0381(2) 0.12134(18) 0.0464(8) Uani 0.814(4) d PD A 1
H5A H 0.9897 -0.0419 0.0724 0.0577(12) Uiso 0.814(4) calc PR A 1
H5B H 0.9298 -0.0953 0.1315 0.0577(12) Uiso 0.814(4) calc PR A 1
C51 C 0.9565(10) 0.0382(8) 0.1304(9) 0.046(3) Uiso 0.186(4) d PD A 2
H5C H 0.9335 0.0898 0.1555 0.0577(12) Uiso 0.186(4) calc PR A 2
H5D H 0.9904 0.0557 0.0826 0.0577(12) Uiso 0.186(4) calc PR A 2
C6 C 1.0350(4) -0.0103(4) 0.20939(18) 0.053(3) Uani 0.814(4) d PD A 1
H6A H 1.1050 -0.0081 0.1965 0.0577(12) Uiso 0.814(4) calc PR A 1
H6B H 1.0170 0.0476 0.2226 0.0577(12) Uiso 0.814(4) calc PR A 1
C61 C 1.0414(17) -0.0036(18) 0.2075(6) 0.041(9) Uiso 0.186(4) d PD A 2
H5A H 1.0367 -0.0645 0.1951 0.0577(12) Uiso 0.186(4) calc PR A 2
H5B H 1.1112 0.0149 0.2014 0.0577(12) Uiso 0.186(4) calc PR A 2
C7 C 1.0487(2) -0.0613(2) 0.29691(18) 0.0512(9) Uani 0.814(4) d PD A 1
H7A H 1.0404 -0.1212 0.2799 0.0577(12) Uiso 0.814(4) calc PR A 1
H7B H 1.1222 -0.0533 0.3361 0.0577(12) Uiso 0.814(4) calc PR A 1
C71 C 1.0442(8) 0.0079(7) 0.3081(7) 0.036(3) Uiso 0.186(4) d PD A 2
H7C H 1.0306 0.0680 0.3161 0.0577(12) Uiso 0.186(4) calc PR A 2
H7D H 1.1183 -0.0030 0.3446 0.0577(12) Uiso 0.186(4) calc PR A 2
C8 C 0.97268(17) -0.04090(16) 0.35382(15) 0.0413(5) Uani 1 d D . .
H8A H 0.9763 -0.0851 0.4003 0.0577(12) Uiso 0.814(4) calc PR A 1
H8B H 0.9928 0.0129 0.3862 0.0577(12) Uiso 0.814(4) calc PR A 1
H8A H 0.9957 -0.1000 0.3628 0.0577(12) Uiso 0.186(4) calc PR A 2
H8B H 0.9757 -0.0163 0.4144 0.0577(12) Uiso 0.186(4) calc PR A 2
C11 C 0.56682(17) -0.06303(15) 0.31622(14) 0.0373(5) Uani 1 d . . .
C12 C 0.56840(17) -0.05838(13) 0.23640(14) 0.0332(4) Uani 1 d . . .
C13 C 0.51638(17) -0.05791(14) 0.13638(13) 0.0343(5) Uani 1 d . . .
H13A H 0.5572 -0.0928 0.1042 0.0577(12) Uiso 1 calc R . .
H13B H 0.5130 -0.0002 0.1122 0.0577(12) Uiso 1 calc R . .
C14 C 0.40405(17) -0.09315(14) 0.12083(14) 0.0340(5) Uani 1 d . . .
H14A H 0.3672 -0.0900 0.0544 0.0577(12) Uiso 1 calc R . .
H14B H 0.4100 -0.1530 0.1381 0.0577(12) Uiso 1 calc R . .
C15 C 0.33440(19) -0.04998(16) 0.17318(15) 0.0419(5) Uani 1 d . . .
H15A H 0.2601 -0.0516 0.1340 0.0577(12) Uiso 1 calc R . .
H15B H 0.3557 0.0096 0.1809 0.0577(12) Uiso 1 calc R . .
C16 C 0.33581(18) -0.08468(15) 0.26864(14) 0.0379(5) Uani 1 d . . .
H16A H 0.2615 -0.0873 0.2719 0.0577(12) Uiso 1 calc R . .
H16B H 0.3627 -0.1428 0.2728 0.0577(12) Uiso 1 calc R . .
C17 C 0.4014(2) -0.03690(15) 0.35361(15) 0.0414(5) Uani 1 d . . .
H17A H 0.4039 0.0229 0.3376 0.0577(12) Uiso 1 calc R . .
H17B H 0.3651 -0.0410 0.4026 0.0577(12) Uiso 1 calc R . .
C18 C 0.51471(19) -0.06909(17) 0.39074(14) 0.0431(6) Uani 1 d . . .
H18A H 0.5537 -0.0351 0.4440 0.0577(12) Uiso 1 calc R . .
H18B H 0.5141 -0.1279 0.4109 0.0577(12) Uiso 1 calc R . .
C21 C 0.37756(18) 0.19572(13) 0.20058(14) 0.0344(5) Uani 1 d . . .
C22 C 0.40707(17) 0.19961(13) 0.28373(13) 0.0319(4) Uani 1 d . . .
C23 C 0.38499(18) 0.20890(14) 0.37398(13) 0.0343(5) Uani 1 d . . .
H23A H 0.4356 0.2490 0.4128 0.0577(12) Uiso 1 calc R . .
H23B H 0.3932 0.1544 0.4061 0.0577(12) Uiso 1 calc R . .
C24 C 0.2712(2) 0.24083(17) 0.35709(16) 0.0469(6) Uani 1 d . . .
H24A H 0.2680 0.2991 0.3346 0.0577(12) Uiso 1 calc R . .
H24B H 0.2535 0.2418 0.4164 0.0577(12) Uiso 1 calc R . .
C25 C 0.1865(2) 0.18956(18) 0.28844(17) 0.0490(6) Uani 1 d . . .
H25A H 0.1229 0.1864 0.3115 0.0577(12) Uiso 1 calc R . .
H25B H 0.2138 0.1319 0.2879 0.0577(12) Uiso 1 calc R . .
C26 C 0.1505(2) 0.22121(17) 0.18802(17) 0.0519(7) Uani 1 d . . .
H26A H 0.0718 0.2207 0.1679 0.0577(12) Uiso 1 calc R . .
H26B H 0.1732 0.2802 0.1877 0.0577(12) Uiso 1 calc R . .
C27 C 0.1903(2) 0.17368(16) 0.11607(15) 0.0463(6) Uani 1 d . . .
H27A H 0.1909 0.1132 0.1302 0.0577(12) Uiso 1 calc R . .
H27B H 0.1385 0.1822 0.0553 0.0577(12) Uiso 1 calc R . .
C28 C 0.3003(2) 0.19784(16) 0.10870(15) 0.0448(6) Uani 1 d . . .
H28A H 0.3226 0.1584 0.0673 0.0577(12) Uiso 1 calc R . .
H28B H 0.2979 0.2547 0.0824 0.0577(12) Uiso 1 calc R . .
C31 C 0.65445(18) 0.17612(13) 0.35816(14) 0.0342(5) Uani 1 d . . .
C32 C 0.69905(18) 0.18507(13) 0.29828(15) 0.0350(5) Uani 1 d . . .
C33 C 0.7905(2) 0.19884(16) 0.26109(18) 0.0476(6) Uani 1 d . . .
H33A H 0.7697 0.2355 0.2064 0.0577(12) Uiso 1 calc R . .
H33B H 0.8155 0.1449 0.2428 0.0577(12) Uiso 1 calc R . .
C34 C 0.8792(2) 0.2404(2) 0.3370(2) 0.0670(8) Uani 1 d . . .
H34A H 0.9446 0.2415 0.3164 0.0577(12) Uiso 1 calc R . .
H34B H 0.8585 0.2991 0.3433 0.0577(12) Uiso 1 calc R . .
C35 C 0.9063(2) 0.1997(2) 0.4319(2) 0.0723(9) Uani 1 d . . .
H35A H 0.9822 0.2112 0.4624 0.0577(12) Uiso 1 calc R . .
H35B H 0.8991 0.1385 0.4227 0.0577(12) Uiso 1 calc R . .
C36 C 0.8430(2) 0.22446(18) 0.49893(19) 0.0610(8) Uani 1 d . . .
H36A H 0.8945 0.2376 0.5587 0.0577(12) Uiso 1 calc R . .
H36B H 0.8042 0.2767 0.4760 0.0577(12) Uiso 1 calc R . .
C37 C 0.7635(2) 0.16211(17) 0.51650(17) 0.0529(7) Uani 1 d . . .
H37A H 0.7615 0.1682 0.5810 0.0577(12) Uiso 1 calc R . .
H37B H 0.7892 0.1050 0.5095 0.0577(12) Uiso 1 calc R . .
C38 C 0.6509(2) 0.17057(16) 0.45429(14) 0.0435(6) Uani 1 d . . .
H38A H 0.6081 0.1215 0.4620 0.0577(12) Uiso 1 calc R . .
H38B H 0.6172 0.2214 0.4708 0.0577(12) Uiso 1 calc R . .

loop_
_atom_site_aniso_label
_atom_site_aniso_U_11
_atom_site_aniso_U_22
_atom_site_aniso_U_33
_atom_site_aniso_U_23
_atom_site_aniso_U_13
_atom_site_aniso_U_12
Cu1 0.03239(14) 0.03955(15) 0.02198(12) 0.00097(10) 0.00412(9) -0.00746(11)
Cl1 0.0501(3) 0.0620(4) 0.0233(2) 0.0033(2) 0.0019(2) -0.0105(3)
Cu2 0.04175(15) 0.02702(12) 0.02045(12) 0.00027(9) 0.00920(10) -0.00034(10)
Cl2 0.0626(4) 0.0478(3) 0.0242(2) 0.0036(2) 0.0183(2) 0.0077(3)
C1 0.0331(11) 0.0371(11) 0.0305(10) 0.0046(8) 0.0095(8) -0.0001(9)
C2 0.0332(11) 0.0362(11) 0.0295(10) 0.0051(8) 0.0093(8) -0.0025(9)
C3 0.0349(12) 0.0502(13) 0.0259(10) 0.0080(9) 0.0066(8) 0.0008(10)
C4 0.0405(19) 0.059(3) 0.0331(17) 0.0243(15) 0.0110(12) 0.0039(14)
C5 0.0402(17) 0.068(2) 0.0357(15) 0.0075(14) 0.0181(12) 0.0116(14)
C6 0.030(2) 0.078(5) 0.051(3) 0.0160(18) 0.0117(15) 0.0036(17)
C7 0.0376(17) 0.075(2) 0.0411(17) 0.0132(15) 0.0114(13) 0.0196(15)
C8 0.0335(12) 0.0527(14) 0.0330(11) 0.0039(10) 0.0013(9) 0.0011(10)
C11 0.0322(11) 0.0516(13) 0.0268(10) -0.0026(9) 0.0060(8) -0.0121(10)
C12 0.0296(11) 0.0405(11) 0.0278(10) -0.0033(8) 0.0052(8) -0.0074(9)
C13 0.0362(11) 0.0428(12) 0.0233(9) -0.0013(8) 0.0076(8) -0.0060(9)
C14 0.0320(11) 0.0428(12) 0.0252(10) -0.0031(9) 0.0043(8) -0.0014(9)
C15 0.0380(13) 0.0556(14) 0.0299(11) 0.0058(10) 0.0060(9) 0.0129(11)
C16 0.0315(11) 0.0503(13) 0.0329(11) 0.0030(10) 0.0104(9) 0.0026(9)
C17 0.0536(15) 0.0427(13) 0.0335(11) -0.0023(9) 0.0216(10) 0.0014(10)
C18 0.0417(13) 0.0633(15) 0.0238(10) -0.0029(10) 0.0082(9) -0.0139(11)
C21 0.0405(12) 0.0353(11) 0.0257(10) 0.0001(8) 0.0062(8) -0.0004(9)
C22 0.0370(12) 0.0311(10) 0.0265(10) -0.0015(8) 0.0070(8) -0.0016(8)
C23 0.0409(12) 0.0388(11) 0.0218(9) -0.0046(8) 0.0063(8) -0.0023(9)
C24 0.0471(14) 0.0585(15) 0.0352(12) -0.0122(11) 0.0113(10) 0.0072(12)
C25 0.0373(13) 0.0661(17) 0.0424(13) -0.0075(12) 0.0090(10) 0.0029(12)
C26 0.0447(15) 0.0587(16) 0.0437(14) -0.0054(12) -0.0017(11) 0.0163(12)
C27 0.0451(14) 0.0529(14) 0.0308(11) -0.0068(10) -0.0064(10) 0.0091(11)
C28 0.0548(15) 0.0512(14) 0.0226(10) 0.0028(9) 0.0010(9) 0.0063(11)
C31 0.0399(12) 0.0312(10) 0.0279(10) -0.0006(8) 0.0033(9) 0.0016(9)
C32 0.0388(12) 0.0298(10) 0.0341(11) -0.0007(8) 0.0065(9) 0.0027(9)
C33 0.0484(15) 0.0431(13) 0.0579(15) 0.0033(11) 0.0258(12) 0.0062(11)
C34 0.0441(16) 0.0638(19) 0.096(2) 0.0145(17) 0.0245(15) -0.0005(13)
C35 0.0414(16) 0.086(2) 0.079(2) -0.0003(18) -0.0012(15) 0.0095(15)
C36 0.0608(19) 0.0564(17) 0.0507(16) -0.0077(13) -0.0093(13) -0.0018(14)
C37 0.0594(17) 0.0583(16) 0.0334(12) -0.0043(11) 0.0003(11) 0.0107(13)
C38 0.0531(15) 0.0498(14) 0.0246(10) 0.0008(9) 0.0061(10) 0.0025(11)

loop_
_atom_type_symbol
_atom_type_description
_atom_type_scat_dispersion_real
_atom_type_scat_dispersion_imag
_atom_type_scat_source
C C 0.0033 0.0016 'International Tables Vol C Tables 4.2.6.8 and 6.1.1.4'
H H 0.0000 0.0000 'International Tables Vol C Tables 4.2.6.8 and 6.1.1.4'
Cl Cl 0.1484 0.1585 'International Tables Vol C Tables 4.2.6.8 and 6.1.1.4'
Cu Cu 0.3201 1.2651 'International Tables Vol C Tables 4.2.6.8 and 6.1.1.4'

loop_
_geom_angle_atom_site_label_1
_geom_angle_atom_site_label_2
_geom_angle_atom_site_label_3
_geom_angle
C11 Cu1 C1 165.19(8)
C11 Cu1 C12 34.48(8)
C1 Cu1 C12 130.76(8)
C11 Cu1 C2 130.93(8)
C1 Cu1 C2 34.27(8)
C12 Cu1 C2 96.69(8)
C11 Cu1 Cl1 96.75(6)
C1 Cu1 Cl1 98.05(6)
C12 Cu1 Cl1 130.88(6)
C2 Cu1 Cl1 132.31(6)
C21 Cu2 C32 165.31(8)
C21 Cu2 C31 132.37(9)
C32 Cu2 C31 34.27(9)
C21 Cu2 C22 34.23(8)
C32 Cu2 C22 131.53(8)
C31 Cu2 C22 98.23(8)
C21 Cu2 Cl2 97.37(6)
C32 Cu2 Cl2 96.57(6)
C31 Cu2 Cl2 130.20(7)
C22 Cu2 Cl2 131.57(6)
C2 C1 C8 156.4(2)
C2 C1 Cu1 74.70(15)
C8 C1 Cu1 128.90(15)
C1 C2 C3 153.6(2)
C1 C2 Cu1 71.02(14)
C3 C2 Cu1 135.40(15)
C2 C3 C4 109.64(19)
C5 C4 C3 114.6(3)
C4 C5 C6 118.0(4)
C7 C6 C5 119.3(4)
C8 C7 C6 116.2(3)
C1 C8 C7 108.7(2)
C12 C11 C18 154.6(2)
C12 C11 Cu1 75.04(14)
C18 C11 Cu1 130.34(16)
C11 C12 C13 152.6(2)
C11 C12 Cu1 70.48(14)
C13 C12 Cu1 136.86(16)
C12 C13 C14 107.73(17)
C15 C14 C13 116.12(18)
C14 C15 C16 118.08(19)
C17 C16 C15 117.7(2)
C18 C17 C16 113.69(19)
C11 C18 C17 107.78(18)
C22 C21 C28 156.3(2)
C22 C21 Cu2 75.04(15)
C28 C21 Cu2 128.62(17)
C21 C22 C23 151.3(2)
C21 C22 Cu2 70.73(15)
C23 C22 Cu2 138.00(15)
C22 C23 C24 108.08(17)
C23 C24 C25 115.1(2)
C24 C25 C26 117.3(2)
C27 C26 C25 117.8(2)
C28 C27 C26 116.2(2)
C21 C28 C27 109.8(2)
C32 C31 C38 154.0(2)
C32 C31 Cu2 72.14(14)
C38 C31 Cu2 133.56(17)
C31 C32 C33 155.8(2)
C31 C32 Cu2 73.60(15)
C33 C32 Cu2 130.37(17)
C32 C33 C34 107.6(2)
C35 C34 C33 116.7(3)
C34 C35 C36 119.3(3)
C37 C36 C35 118.1(3)
C36 C37 C38 115.3(2)
C31 C38 C37 109.0(2)

loop_
_geom_bond_atom_site_label_1
_geom_bond_atom_site_label_2
_geom_bond_distance
Cu1 C11 2.029(2)
Cu1 C1 2.040(2)
Cu1 C12 2.080(2)
Cu1 C2 2.081(2)
Cu1 Cl1 2.2199(6)
Cu2 C21 2.036(2)
Cu2 C32 2.058(2)
Cu2 C31 2.074(2)
Cu2 C22 2.084(2)
Cu2 Cl2 2.2202(5)
C1 C2 1.215(3)
C1 C8 1.472(3)
C2 C3 1.477(3)
C3 C4 1.528(2)
C4 C5 1.527(2)
C5 C6 1.527(2)
C6 C7 1.525(2)
C7 C8 1.523(2)
C11 C12 1.219(3)
C11 C18 1.477(3)
C12 C13 1.480(3)
C13 C14 1.532(3)
C14 C15 1.531(3)
C15 C16 1.546(3)
C16 C17 1.538(3)
C17 C18 1.523(3)
C21 C22 1.213(3)
C21 C28 1.477(3)
C22 C23 1.483(3)
C23 C24 1.529(3)
C24 C25 1.531(3)
C25 C26 1.549(3)
C26 C27 1.535(4)
C27 C28 1.525(4)
C31 C32 1.217(3)
C31 C38 1.474(3)
C32 C33 1.476(3)
C33 C34 1.541(4)
C34 C35 1.528(4)
C35 C36 1.532(5)
C36 C37 1.518(4)
C37 C38 1.520(3)
